data_7720142
loop_
_publ_author_name
'Wessels, Vivien'
'Baldauf, Jasper Arne'
'P&#xf6;ttgen, Rainer'
'H&#xf6;ppe, Henning A'

_publ_section_title
;
 Stratified sulfatometallates: unlocking a new dimension in
 sulfatomolybdates.
;
_journal_issue 9
_journal_name_full 'Dalton transactions (Cambridge, England : 2003)'
_journal_page_first 3723
_journal_page_last 3732
_journal_paper_doi 10.1039/d5dt03061g
_journal_volume 55
_journal_year 2026
_chemical_formula_sum 'K2 Mo O10 S2'
_chemical_formula_weight 398.26
_space_group_crystal_system monoclinic
_space_group_IT_number 14
_space_group_name_Hall '-P 2ybc'
_space_group_name_H-M_alt 'P 1 21/c 1'
_audit_creation_method SHELXL-2019/3
_audit_update_record
;
2025-12-22 deposited with the CCDC.	2026-01-22 downloaded from the CCDC.
;
_cell_angle_alpha 90
_cell_angle_beta 99.470(2)
_cell_angle_gamma 90
_cell_formula_units_Z 4
_cell_length_a 9.5122(4)
_cell_length_b 11.8520(4)
_cell_length_c 8.2378(3)
_cell_measurement_reflns_used 61922
_cell_measurement_temperature 298(2)
_cell_measurement_theta_max 32.482
_cell_measurement_theta_min 2.171
_cell_volume 916.06(6)
_computing_structure_refinement 'SHELXL-2019/2 (Sheldrick, 2019)'
_computing_structure_solution 'SHELXT 2018/2 (Sheldrick, 2018)'
_diffrn_ambient_temperature 298(2)
_diffrn_measured_fraction_theta_full 0.999
_diffrn_measured_fraction_theta_max 1.000
_diffrn_measurement_device_type 'D8 Venture Bruker'
_diffrn_measurement_method 'generic phi and omega scans'
_diffrn_radiation_type MoK\a
_diffrn_radiation_wavelength 0.71073
_diffrn_reflns_av_R_equivalents 0.0725
_diffrn_reflns_av_unetI/netI 0.0278
_diffrn_reflns_Laue_measured_fraction_full 0.999
_diffrn_reflns_Laue_measured_fraction_max 1.000
_diffrn_reflns_limit_h_max 14
_diffrn_reflns_limit_h_min -14
_diffrn_reflns_limit_k_max 17
_diffrn_reflns_limit_k_min -17
_diffrn_reflns_limit_l_max 12
_diffrn_reflns_limit_l_min -12
_diffrn_reflns_number 61922
_diffrn_reflns_point_group_measured_fraction_full 0.999
_diffrn_reflns_point_group_measured_fraction_max 1.000
_diffrn_reflns_theta_full 25.242
_diffrn_reflns_theta_max 32.482
_diffrn_reflns_theta_min 2.171
_exptl_absorpt_coefficient_mu 2.833
_exptl_absorpt_correction_type multi-scan
_exptl_absorpt_process_details
; 
 multi-scan absorption correction using SADABS 
(G. M. Sheldrick, (1996). SADABS. Program for Empirical 
Absorption Correction. University of G\"ottingen, Germany.)
;
_exptl_crystal_colour 'light blue'
_exptl_crystal_density_diffrn 2.888
_exptl_crystal_description block
_exptl_crystal_F_000 768
_exptl_crystal_size_max 0.07
_exptl_crystal_size_mid 0.06
_exptl_crystal_size_min 0.03
_exptl_transmission_factor_max 0.7478
_exptl_transmission_factor_min 0.6870
_refine_diff_density_max 0.664
_refine_diff_density_min -0.718
_refine_diff_density_rms 0.129
_refine_ls_extinction_method none
_refine_ls_goodness_of_fit_ref 1.104
_refine_ls_hydrogen_treatment undef
_refine_ls_matrix_type full
_refine_ls_number_parameters 136
_refine_ls_number_reflns 3310
_refine_ls_number_restraints 0
_refine_ls_restrained_S_all 1.104
_refine_ls_R_factor_all 0.0387
_refine_ls_R_factor_gt 0.0276
_refine_ls_shift/su_max 0.001
_refine_ls_shift/su_mean 0.000
_refine_ls_structure_factor_coef Fsqd
_refine_ls_weighting_details 'w=1/[\s^2^(Fo^2^)+(0.0285P)^2^+0.7362P] where P=(Fo^2^+2Fc^2^)/3'
_refine_ls_weighting_scheme calc
_refine_ls_wR_factor_gt 0.0634
_refine_ls_wR_factor_ref 0.0683
_reflns_Friedel_coverage 0.000
_reflns_number_gt 2746
_reflns_number_total 3310
_reflns_threshold_expression 'I > 2\s(I)'
_cod_data_source_file d5dt03061g2.cif
_cod_data_source_block mo_VW269c_1_0m_a
_cod_depositor_comments 'Adding full bibliography for 7720142--7720144.cif.'
_cod_original_sg_symbol_H-M 'P 21/c'
_cod_database_code 7720142
_shelx_shelxl_version_number 2019/3
_shelx_space_group_comment
;
The symmetry employed for this shelxl refinement is uniquely defined
by the following loop, which should always be used as a source of
symmetry information in preference to the above space-group names.
They are only intended as comments.
;

loop_
_space_group_symop_operation_xyz
'x, y, z'
'-x, y+1/2, -z+1/2'
'-x, -y, -z'
'x, -y-1/2, z-1/2'

loop_
_atom_site_label
_atom_site_type_symbol
_atom_site_fract_x
_atom_site_fract_y
_atom_site_fract_z
_atom_site_U_iso_or_equiv
_atom_site_adp_type
_atom_site_occupancy
_atom_site_site_symmetry_order
_atom_site_calc_flag
_atom_site_refinement_flags_posn
_atom_site_refinement_flags_adp
_atom_site_refinement_flags_occupancy
_atom_site_disorder_assembly
_atom_site_disorder_group
K1 K 1.06036(7) 0.14163(5) 0.38368(8) 0.03123(13) Uani 1 1 d . . . . .
K2 K 0.36525(7) 0.85228(6) 0.57500(8) 0.03653(14) Uani 1 1 d . . . . .
Mo1 Mo 0.73860(2) 0.55604(2) 0.50925(2) 0.01827(6) Uani 1 1 d . . . . .
O1 O 0.5926(2) 0.52038(18) 0.3763(3) 0.0329(4) Uani 1 1 d . . . . .
O2 O 0.7600(3) 0.44778(16) 0.6435(3) 0.0378(5) Uani 1 1 d . . . . .
S1 S 0.64663(6) 0.69180(5) 0.82676(7) 0.01821(11) Uani 1 1 d . . . . .
O11 O 0.75672(18) 0.78185(14) 0.8699(2) 0.0215(3) Uani 1 1 d . . . . .
O12 O 0.50561(19) 0.73298(17) 0.8321(2) 0.0297(4) Uani 1 1 d . . . . .
O13 O 0.6843(2) 0.59260(17) 0.9255(2) 0.0323(4) Uani 1 1 d . . . . .
O14 O 0.65244(19) 0.66503(15) 0.6466(2) 0.0233(3) Uani 1 1 d . . . . .
S2 S 0.91252(6) 0.39121(5) 0.29178(7) 0.01854(11) Uani 1 1 d . . . . .
O21 O 1.0611(2) 0.36618(16) 0.3635(3) 0.0321(4) Uani 1 1 d . . . . .
O22 O 0.87750(19) 0.50452(14) 0.3632(2) 0.0227(3) Uani 1 1 d . . . . .
O23 O 0.8211(2) 0.30468(17) 0.3347(3) 0.0437(6) Uani 1 1 d . . . . .
O24 O 0.9015(3) 0.40821(18) 0.1171(2) 0.0398(5) Uani 1 1 d . . . . .

loop_
_atom_site_aniso_label
_atom_site_aniso_U_11
_atom_site_aniso_U_22
_atom_site_aniso_U_33
_atom_site_aniso_U_23
_atom_site_aniso_U_13
_atom_site_aniso_U_12
K1 0.0391(3) 0.0195(2) 0.0349(3) -0.0007(2) 0.0056(2) 0.0025(2)
K2 0.0354(3) 0.0378(3) 0.0386(3) 0.0065(3) 0.0125(3) 0.0058(3)
Mo1 0.02039(10) 0.01622(9) 0.01895(10) -0.00156(7) 0.00540(7) -0.00174(7)
O1 0.0254(9) 0.0365(10) 0.0372(11) -0.0134(9) 0.0060(8) -0.0096(8)
O2 0.0557(14) 0.0254(10) 0.0366(11) 0.0074(8) 0.0196(10) 0.0045(9)
S1 0.0193(2) 0.0205(3) 0.0153(2) -0.00082(19) 0.00410(19) -0.00275(19)
O11 0.0201(8) 0.0215(8) 0.0238(8) -0.0047(6) 0.0060(6) -0.0031(6)
O12 0.0192(8) 0.0426(11) 0.0283(9) -0.0076(8) 0.0075(7) -0.0023(8)
O13 0.0427(11) 0.0274(9) 0.0244(9) 0.0078(7) -0.0014(8) -0.0069(8)
O14 0.0299(9) 0.0247(8) 0.0156(7) -0.0025(6) 0.0051(6) 0.0023(7)
S2 0.0187(2) 0.0162(2) 0.0199(2) -0.00247(19) 0.00083(19) 0.00061(19)
O21 0.0224(9) 0.0246(9) 0.0446(11) -0.0102(8) -0.0084(8) 0.0058(7)
O22 0.0257(8) 0.0173(8) 0.0270(9) -0.0029(6) 0.0098(7) 0.0028(6)
O23 0.0376(12) 0.0228(10) 0.0754(17) -0.0055(10) 0.0234(11) -0.0092(8)
O24 0.0669(16) 0.0320(10) 0.0179(9) -0.0054(8) -0.0005(9) 0.0141(10)

loop_
_atom_type_symbol
_atom_type_description
_atom_type_scat_dispersion_real
_atom_type_scat_dispersion_imag
_atom_type_scat_source
K K 0.2009 0.2494 'International Tables Vol C Tables 4.2.6.8 and 6.1.1.4'
Mo Mo -1.6832 0.6857 'International Tables Vol C Tables 4.2.6.8 and 6.1.1.4'
O O 0.0106 0.0060 'International Tables Vol C Tables 4.2.6.8 and 6.1.1.4'
S S 0.1246 0.1234 'International Tables Vol C Tables 4.2.6.8 and 6.1.1.4'

loop_
_geom_angle_atom_site_label_1
_geom_angle_atom_site_label_2
_geom_angle_atom_site_label_3
_geom_angle
_geom_angle_site_symmetry_1
_geom_angle_site_symmetry_3
_geom_angle_publ_flag
O21 K1 O24 105.69(7) . 4_566 ?
O21 K1 O13 103.72(6) . 2_746 ?
O24 K1 O13 95.32(7) 4_566 2_746 ?
O21 K1 O22 122.82(6) . 2_745 ?
O24 K1 O22 127.79(6) 4_566 2_745 ?
O13 K1 O22 91.20(6) 2_746 2_745 ?
O21 K1 O24 171.01(7) . 2_745 ?
O24 K1 O24 82.68(8) 4_566 2_745 ?
O13 K1 O24 71.74(6) 2_746 2_745 ?
O22 K1 O24 50.73(5) 2_745 2_745 ?
O21 K1 O11 58.32(5) . 2_746 ?
O24 K1 O11 88.23(6) 4_566 2_746 ?
O13 K1 O11 50.00(5) 2_746 2_746 ?
O22 K1 O11 131.89(6) 2_745 2_746 ?
O24 K1 O11 119.78(6) 2_745 2_746 ?
O21 K1 O23 49.48(6) . . ?
O24 K1 O23 74.47(7) 4_566 . ?
O13 K1 O23 143.93(6) 2_746 . ?
O22 K1 O23 122.68(7) 2_745 . ?
O24 K1 O23 138.04(7) 2_745 . ?
O11 K1 O23 94.53(6) 2_746 . ?
O21 K1 O11 69.81(6) . 3_766 ?
O24 K1 O11 175.25(6) 4_566 3_766 ?
O13 K1 O11 84.51(6) 2_746 3_766 ?
O22 K1 O11 56.95(5) 2_745 3_766 ?
O24 K1 O11 101.73(6) 2_745 3_766 ?
O11 K1 O11 88.04(4) 2_746 3_766 ?
O23 K1 O11 102.92(6) . 3_766 ?
O21 K1 S2 25.71(4) . . ?
O24 K1 S2 95.28(5) 4_566 . ?
O13 K1 S2 128.78(5) 2_746 . ?
O22 K1 S2 119.69(4) 2_745 . ?
O24 K1 S2 159.43(5) 2_745 . ?
O11 K1 S2 80.48(4) 2_746 . ?
O23 K1 S2 25.53(4) . . ?
O11 K1 S2 81.21(4) 3_766 . ?
O21 K1 S2 149.47(5) . 2_745 ?
O24 K1 S2 101.92(5) 4_566 2_745 ?
O13 K1 S2 86.28(4) 2_746 2_745 ?
O22 K1 S2 26.93(4) 2_745 2_745 ?
O24 K1 S2 25.30(4) 2_745 2_745 ?
O11 K1 S2 136.05(4) 2_746 2_745 ?
O23 K1 S2 129.41(5) . 2_745 ?
O11 K1 S2 82.81(4) 3_766 2_745 ?
S2 K1 S2 139.27(2) . 2_745 ?
O21 K1 O2 106.74(6) . 4_565 ?
O24 K1 O2 80.18(6) 4_566 4_565 ?
O13 K1 O2 149.30(6) 2_746 4_565 ?
O22 K1 O2 69.10(5) 2_745 4_565 ?
O24 K1 O2 77.56(6) 2_745 4_565 ?
O11 K1 O2 157.90(5) 2_746 4_565 ?
O23 K1 O2 64.32(6) . 4_565 ?
O11 K1 O2 102.38(5) 3_766 4_565 ?
S2 K1 O2 81.92(4) . 4_565 ?
S2 K1 O2 65.37(4) 2_745 4_565 ?
O21 K1 S1 81.91(4) . 2_746 ?
O24 K1 S1 91.65(5) 4_566 2_746 ?
O13 K1 S1 24.04(4) 2_746 2_746 ?
O22 K1 S1 111.78(4) 2_745 2_746 ?
O24 K1 S1 94.76(5) 2_745 2_746 ?
O11 K1 S1 25.96(3) 2_746 2_746 ?
O23 K1 S1 120.19(5) . 2_746 ?
O11 K1 S1 86.26(4) 3_766 2_746 ?
S2 K1 S1 105.78(2) . 2_746 ?
S2 K1 S1 110.27(2) 2_745 2_746 ?
O2 K1 S1 169.37(4) 4_565 2_746 ?
O12 K2 O23 72.10(7) . 3_666 ?
O12 K2 O12 98.05(5) . 4_575 ?
O23 K2 O12 110.88(7) 3_666 4_575 ?
O12 K2 O24 146.92(6) . 2_655 ?
O23 K2 O24 75.66(7) 3_666 2_655 ?
O12 K2 O24 100.10(6) 4_575 2_655 ?
O12 K2 O13 125.13(6) . 2_656 ?
O23 K2 O13 123.68(7) 3_666 2_656 ?
O12 K2 O13 117.15(6) 4_575 2_656 ?
O24 K2 O13 68.79(6) 2_655 2_656 ?
O12 K2 O2 78.45(6) . 2_656 ?
O23 K2 O2 71.98(6) 3_666 2_656 ?
O12 K2 O2 174.72(7) 4_575 2_656 ?
O24 K2 O2 84.85(7) 2_655 2_656 ?
O13 K2 O2 62.81(6) 2_656 2_656 ?
O12 K2 O1 58.91(5) . 4_576 ?
O23 K2 O1 117.83(7) 3_666 4_576 ?
O12 K2 O1 111.60(6) 4_575 4_576 ?
O24 K2 O1 135.44(6) 2_655 4_576 ?
O13 K2 O1 69.14(5) 2_656 4_576 ?
O2 K2 O1 63.23(6) 2_656 4_576 ?
O12 K2 S1 20.00(4) . . ?
O23 K2 S1 86.49(6) 3_666 . ?
O12 K2 S1 79.90(4) 4_575 . ?
O24 K2 S1 160.96(5) 2_655 . ?
O13 K2 S1 128.37(5) 2_656 . ?
O2 K2 S1 96.04(5) 2_656 . ?
O1 K2 S1 59.45(4) 4_576 . ?
O12 K2 S1 92.90(4) . 4_575 ?
O23 K2 S1 128.03(5) 3_666 4_575 ?
O12 K2 S1 20.33(4) 4_575 4_575 ?
O24 K2 S1 112.98(5) 2_655 4_575 ?
O13 K2 S1 105.90(5) 2_656 4_575 ?
O2 K2 S1 154.90(5) 2_656 4_575 ?
O1 K2 S1 92.06(4) 4_576 4_575 ?
S1 K2 S1 72.980(16) . 4_575 ?
O12 K2 S2 153.80(5) . 2_655 ?
O23 K2 S2 84.27(6) 3_666 2_655 ?
O12 K2 S2 79.64(4) 4_575 2_655 ?
O24 K2 S2 20.50(5) 2_655 2_655 ?
O13 K2 S2 77.37(4) 2_656 2_655 ?
O2 K2 S2 105.26(5) 2_656 2_655 ?
O1 K2 S2 146.22(4) 4_576 2_655 ?
S1 K2 S2 152.79(2) . 2_655 ?
S1 K2 S2 92.93(2) 4_575 2_655 ?
O12 K2 K1 108.02(4) . 3_666 ?
O23 K2 K1 45.95(5) 3_666 3_666 ?
O12 K2 K1 131.50(5) 4_575 3_666 ?
O24 K2 K1 40.66(4) 2_655 3_666 ?
O13 K2 K1 79.66(5) 2_656 3_666 ?
O2 K2 K1 53.72(5) 2_656 3_666 ?
O1 K2 K1 116.85(4) 4_576 3_666 ?
S1 K2 K1 127.05(2) . 3_666 ?
S1 K2 K1 150.11(2) 4_575 3_666 ?
S2 K2 K1 59.060(16) 2_655 3_666 ?
O12 K2 K1 149.22(5) . 1_465 ?
O23 K2 K1 101.46(5) 3_666 1_465 ?
O12 K2 K1 112.08(4) 4_575 1_465 ?
O24 K2 K1 34.87(4) 2_655 1_465 ?
O13 K2 K1 33.93(4) 2_656 1_465 ?
O2 K2 K1 71.04(5) 2_656 1_465 ?
O1 K2 K1 102.16(4) 4_576 1_465 ?
S1 K2 K1 161.40(2) . 1_465 ?
S1 K2 K1 113.112(19) 4_575 1_465 ?
S2 K2 K1 45.734(14) 2_655 1_465 ?
K1 K2 K1 56.101(16) 3_666 1_465 ?
O1 Mo1 O2 103.58(11) . . ?
O1 Mo1 O14 99.28(9) . . ?
O2 Mo1 O14 97.96(9) . . ?
O1 Mo1 O22 95.03(8) . . ?
O2 Mo1 O22 98.06(9) . . ?
O14 Mo1 O22 155.34(7) . . ?
O1 Mo1 O21 165.69(9) . 3_766 ?
O2 Mo1 O21 90.26(10) . 3_766 ?
O14 Mo1 O21 82.13(7) . 3_766 ?
O22 Mo1 O21 79.17(7) . 3_766 ?
O1 Mo1 O11 90.39(9) . 4_575 ?
O2 Mo1 O11 166.02(10) . 4_575 ?
O14 Mo1 O11 78.99(7) . 4_575 ?
O22 Mo1 O11 80.94(6) . 4_575 ?
O21 Mo1 O11 75.84(7) 3_766 4_575 ?
O1 Mo1 K1 132.08(8) . 3_766 ?
O2 Mo1 K1 121.61(8) . 3_766 ?
O14 Mo1 K1 61.85(5) . 3_766 ?
O22 Mo1 K1 93.71(5) . 3_766 ?
O21 Mo1 K1 36.79(5) 3_766 3_766 ?
O11 Mo1 K1 44.95(4) 4_575 3_766 ?
Mo1 O1 K2 136.99(10) . 4_575 ?
Mo1 O2 K2 140.80(11) . 2_646 ?
Mo1 O2 K1 128.67(11) . 4_566 ?
K2 O2 K1 80.42(5) 2_646 4_566 ?
O12 S1 O13 114.01(13) . . ?
O12 S1 O11 111.80(11) . . ?
O13 S1 O11 110.41(11) . . ?
O12 S1 O14 106.49(11) . . ?
O13 S1 O14 109.49(11) . . ?
O11 S1 O14 104.06(10) . . ?
O12 S1 K1 134.32(8) . 2_756 ?
O13 S1 K1 50.52(8) . 2_756 ?
O11 S1 K1 59.92(7) . 2_756 ?
O14 S1 K1 119.17(7) . 2_756 ?
O12 S1 K2 40.22(8) . . ?
O13 S1 K2 147.02(9) . . ?
O11 S1 K2 100.53(7) . . ?
O14 S1 K2 72.29(7) . . ?
K1 S1 K2 158.34(2) 2_756 . ?
O12 S1 K2 42.17(8) . 4_576 ?
O13 S1 K2 72.84(9) . 4_576 ?
O11 S1 K2 121.08(7) . 4_576 ?
O14 S1 K2 131.25(7) . 4_576 ?
K1 S1 K2 99.95(2) 2_756 4_576 ?
K2 S1 K2 81.74(2) . 4_576 ?
S1 O11 Mo1 128.18(10) . 4_576 ?
S1 O11 K1 94.12(8) . 2_756 ?
Mo1 O11 K1 102.38(6) 4_576 2_756 ?
S1 O11 K1 120.16(9) . 3_766 ?
Mo1 O11 K1 101.18(6) 4_576 3_766 ?
K1 O11 K1 107.34(6) 2_756 3_766 ?
S1 O12 K2 119.78(11) . . ?
S1 O12 K2 117.50(11) . 4_576 ?
K2 O12 K2 121.38(7) . 4_576 ?
S1 O13 K1 105.44(10) . 2_756 ?
S1 O13 K2 141.16(11) . 2_646 ?
K1 O13 K2 109.90(7) 2_756 2_646 ?
S1 O14 Mo1 140.78(11) . . ?
O23 S2 O24 113.66(15) . . ?
O23 S2 O21 109.91(14) . . ?
O24 S2 O21 109.68(14) . . ?
O23 S2 O22 110.91(12) . . ?
O24 S2 O22 106.14(11) . . ?
O21 S2 O22 106.22(10) . . ?
O23 S2 K1 63.52(10) . . ?
O24 S2 K1 108.17(9) . . ?
O21 S2 K1 51.91(8) . . ?
O22 S2 K1 144.15(7) . . ?
O23 S2 K1 147.40(10) . 2_755 ?
O24 S2 K1 55.91(9) . 2_755 ?
O21 S2 K1 102.50(9) . 2_755 ?
O22 S2 K1 54.55(7) . 2_755 ?
K1 S2 K1 146.692(19) . 2_755 ?
O23 S2 K2 74.34(11) . 2_645 ?
O24 S2 K2 43.68(11) . 2_645 ?
O21 S2 K2 144.41(9) . 2_645 ?
O22 S2 K2 104.65(7) . 2_645 ?
K1 S2 K2 107.14(2) . 2_645 ?
K1 S2 K2 81.525(19) 2_755 2_645 ?
S2 O21 Mo1 143.17(11) . 3_766 ?
S2 O21 K1 102.38(9) . . ?
Mo1 O21 K1 113.33(7) 3_766 . ?
S2 O22 Mo1 134.52(11) . . ?
S2 O22 K1 98.52(8) . 2_755 ?
Mo1 O22 K1 120.26(7) . 2_755 ?
S2 O23 K2 176.47(14) . 3_666 ?
S2 O23 K1 90.95(10) . . ?
K2 O23 K1 92.11(7) 3_666 . ?
S2 O24 K1 136.42(13) . 4_565 ?
S2 O24 K1 98.79(10) . 2_755 ?
K1 O24 K1 97.32(8) 4_565 2_755 ?
S2 O24 K2 115.82(14) . 2_645 ?
K1 O24 K2 96.07(6) 4_565 2_645 ?
K1 O24 K2 109.56(7) 2_755 2_645 ?

loop_
_geom_bond_atom_site_label_1
_geom_bond_atom_site_label_2
_geom_bond_distance
_geom_bond_site_symmetry_2
_geom_bond_publ_flag
K1 O21 2.6666(19) . ?
K1 O24 2.699(2) 4_566 ?
K1 O13 2.730(2) 2_746 ?
K1 O22 2.7426(18) 2_745 ?
K1 O24 2.790(2) 2_745 ?
K1 O11 2.9578(18) 2_746 ?
K1 O23 2.962(2) . ?
K1 O11 3.0673(18) 3_766 ?
K1 S2 3.3092(8) . ?
K1 S2 3.3297(8) 2_745 ?
K1 O2 3.367(2) 4_565 ?
K1 S1 3.4094(9) 2_746 ?
K2 O12 2.709(2) . ?
K2 O23 2.755(2) 3_666 ?
K2 O12 2.773(2) 4_575 ?
K2 O24 2.839(2) 2_655 ?
K2 O13 2.887(2) 2_656 ?
K2 O2 2.998(2) 2_656 ?
K2 O1 3.369(2) 4_576 ?
K2 S1 3.6409(9) . ?
K2 S1 3.6633(9) 4_575 ?
K2 S2 3.7008(9) 2_655 ?
Mo1 O1 1.6752(19) . ?
Mo1 O2 1.684(2) . ?
Mo1 O14 1.9812(17) . ?
Mo1 O22 2.0221(17) . ?
Mo1 O21 2.2186(18) 3_766 ?
Mo1 O11 2.2593(16) 4_575 ?
S1 O12 1.4349(19) . ?
S1 O13 1.4410(19) . ?
S1 O11 1.4965(17) . ?
S1 O14 1.5276(17) . ?
S2 O23 1.426(2) . ?
S2 O24 1.440(2) . ?
S2 O21 1.4695(19) . ?
S2 O22 1.5249(17) . ?
